data_4303662
loop_
_publ_author_name
'Xiaodi Kou'
'Xiaoyu Wang'
'Daniel Mendoza-Espinosa'
'Lev N. Zakharov'
'Arnold L. Rheingold'
'William H. Watson'
'Kimberly A. Brien'
'L. Kasun Jayarathna'
'Tracy A. Hanna'

_publ_section_title
;
Bismuth Aryloxides
;
_journal_name_full 'Inorganic Chemistry'
_journal_page_first 11002
_journal_page_last 11016
_journal_paper_doi 10.1021/ic901134t
_journal_volume 48
_journal_year 2009
_chemical_formula_sum 'C54 H39 Bi O3'
_chemical_formula_weight 944.83
_chemical_name_systematic
; 
 ? 
;
_space_group_IT_number 14
_symmetry_cell_setting monoclinic
_symmetry_space_group_name_Hall '-P 2yn'
_symmetry_space_group_name_H-M 'P 1 21/n 1'
_atom_sites_solution_hydrogens geom
_atom_sites_solution_primary direct
_atom_sites_solution_secondary difmap
_audit_creation_method SHELXLTL
_cell_angle_alpha 90.00
_cell_angle_beta 101.0720(10)
_cell_angle_gamma 90.00
_cell_formula_units_Z 4
_cell_length_a 13.0039(6)
_cell_length_b 18.9566(9)
_cell_length_c 16.4856(8)
_cell_measurement_reflns_used 9238
_cell_measurement_temperature 213(2)
_cell_measurement_theta_max 28.15
_cell_measurement_theta_min 2.46
_cell_volume 3988.2(3)
_computing_cell_refinement 'Bruker SMART'
_computing_data_collection 'Bruker SMART'
_computing_data_reduction 'Bruker SAINT'
_computing_molecular_graphics 'Bruker SHELXTL'
_computing_publication_material 'Bruker SHELXTL'
_computing_structure_refinement 'Bruker SHELXTL'
_computing_structure_solution 'Bruker SHELXTL'
_diffrn_ambient_temperature 213(2)
_diffrn_measured_fraction_theta_full 0.950
_diffrn_measured_fraction_theta_max 0.950
_diffrn_measurement_device_type 'CCD area detector Bruker Apex'
_diffrn_measurement_method 'phi and omega scans'
_diffrn_radiation_monochromator graphite
_diffrn_radiation_source 'fine-focus sealed tube'
_diffrn_radiation_type MoK\a
_diffrn_radiation_wavelength 0.71073
_diffrn_reflns_av_R_equivalents 0.0288
_diffrn_reflns_av_sigmaI/netI 0.0302
_diffrn_reflns_limit_h_max 15
_diffrn_reflns_limit_h_min -17
_diffrn_reflns_limit_k_max 24
_diffrn_reflns_limit_k_min -24
_diffrn_reflns_limit_l_max 21
_diffrn_reflns_limit_l_min -19
_diffrn_reflns_number 28608
_diffrn_reflns_theta_full 28.20
_diffrn_reflns_theta_max 28.20
_diffrn_reflns_theta_min 1.65
_exptl_absorpt_coefficient_mu 4.467
_exptl_absorpt_correction_T_max 1.000
_exptl_absorpt_correction_T_min 0.655
_exptl_absorpt_correction_type multi-scan
_exptl_absorpt_process_details SADABS
_exptl_crystal_colour yellow
_exptl_crystal_density_diffrn 1.574
_exptl_crystal_density_method 'not measured'
_exptl_crystal_description block
_exptl_crystal_F_000 1880
_exptl_crystal_size_max 0.30
_exptl_crystal_size_mid 0.20
_exptl_crystal_size_min 0.10
_refine_diff_density_max 1.049
_refine_diff_density_min -0.616
_refine_diff_density_rms 0.075
_refine_ls_extinction_method none
_refine_ls_goodness_of_fit_ref 1.040
_refine_ls_hydrogen_treatment constr
_refine_ls_matrix_type full
_refine_ls_number_parameters 523
_refine_ls_number_reflns 9339
_refine_ls_number_restraints 0
_refine_ls_restrained_S_all 1.040
_refine_ls_R_factor_all 0.0293
_refine_ls_R_factor_gt 0.0234
_refine_ls_shift/su_max 0.001
_refine_ls_shift/su_mean 0.000
_refine_ls_structure_factor_coef Fsqd
_refine_ls_weighting_details 'calc w=1/[\s^2^(Fo^2^)+(0.0279P)^2^+0.9328P] where P=(Fo^2^+2Fc^2^)/3'
_refine_ls_weighting_scheme calc
_refine_ls_wR_factor_gt 0.0550
_refine_ls_wR_factor_ref 0.0572
_reflns_number_gt 8116
_reflns_number_total 9339
_reflns_threshold_expression >2sigma(I)
_cod_data_source_file ic901134t_si_001_06.cif
_cod_data_source_block tcu58
_cod_depositor_comments
;
The following automatic conversions were performed:
'_symmetry_cell_setting' value 'Monoclinic' changed to 'monoclinic'
according to '/home/saulius/struct/CIF-dictionaries/cif_core.dic'
dictionary named 'cif_core.dic' version 2.4.1 from
2010-06-29.

'_exptl_absorpt_correction_type' value 'Multi-scan' changed
to 'multi-scan' according to
'/home/saulius/struct/CIF-dictionaries/cif_core.dic' dictionary named
'cif_core.dic' version 2.4.1 from 2010-06-29.

Automatic conversion script
Id: cif_fix_enum 1527 2010-12-29 10:47:43Z saulius 
;
_cod_database_code 4303662

loop_
_symmetry_equiv_pos_as_xyz
'x, y, z'
'-x+1/2, y+1/2, -z+1/2'
'-x, -y, -z'
'x-1/2, -y-1/2, z-1/2'

loop_
_atom_site_label
_atom_site_type_symbol
_atom_site_fract_x
_atom_site_fract_y
_atom_site_fract_z
_atom_site_U_iso_or_equiv
_atom_site_adp_type
_atom_site_occupancy
_atom_site_symmetry_multiplicity
_atom_site_calc_flag
_atom_site_refinement_flags
_atom_site_disorder_assembly
_atom_site_disorder_group
Bi1 Bi 0.282227(7) 0.194206(4) 0.684223(5) 0.02524(4) Uani 1 1 d . . .
O1 O 0.43889(14) 0.15834(9) 0.69970(11) 0.0315(4) Uani 1 1 d . . .
O2 O 0.34959(14) 0.29467(8) 0.68598(11) 0.0292(4) Uani 1 1 d . . .
O3 O 0.27951(14) 0.19083(8) 0.55623(11) 0.0318(4) Uani 1 1 d . . .
C1A C 0.47252(19) 0.09828(12) 0.74117(16) 0.0293(5) Uani 1 1 d . . .
C2A C 0.5330(2) 0.04990(13) 0.70476(17) 0.0345(6) Uani 1 1 d . . .
C3A C 0.5620(2) -0.01344(14) 0.74641(19) 0.0424(7) Uani 1 1 d . . .
H3AA H 0.6000 -0.0469 0.7221 0.051 Uiso 1 1 calc R . .
C4A C 0.5367(2) -0.02840(14) 0.8219(2) 0.0450(7) Uani 1 1 d . . .
H4AA H 0.5563 -0.0717 0.8481 0.054 Uiso 1 1 calc R . .
C5A C 0.4823(2) 0.02073(14) 0.85861(18) 0.0396(6) Uani 1 1 d . . .
H5AA H 0.4672 0.0112 0.9111 0.048 Uiso 1 1 calc R . .
C6A C 0.4490(2) 0.08427(13) 0.81965(16) 0.0325(5) Uani 1 1 d . . .
C7A C 0.3863(2) 0.13364(14) 0.86068(16) 0.0344(6) Uani 1 1 d . . .
C8A C 0.3068(2) 0.10784(16) 0.89880(18) 0.0423(7) Uani 1 1 d . . .
H8AA H 0.2939 0.0591 0.8987 0.051 Uiso 1 1 calc R . .
C9A C 0.2474(3) 0.15254(18) 0.93645(19) 0.0516(8) Uani 1 1 d . . .
H9AA H 0.1947 0.1339 0.9621 0.062 Uiso 1 1 calc R . .
C10A C 0.2639(3) 0.22405(18) 0.93709(19) 0.0499(8) Uani 1 1 d . . .
H10A H 0.2222 0.2544 0.9622 0.060 Uiso 1 1 calc R . .
C11A C 0.3422(2) 0.25079(16) 0.90062(17) 0.0442(7) Uani 1 1 d . . .
H11C H 0.3538 0.2997 0.9009 0.053 Uiso 1 1 calc R . .
C12A C 0.4039(2) 0.20667(14) 0.86356(17) 0.0383(6) Uani 1 1 d . . .
H12C H 0.4581 0.2257 0.8400 0.046 Uiso 1 1 calc R . .
C13A C 0.5708(2) 0.06439(14) 0.62668(19) 0.0392(6) Uani 1 1 d . . .
C14A C 0.5087(3) 0.09439(14) 0.55730(19) 0.0468(7) Uani 1 1 d . . .
H14C H 0.4396 0.1079 0.5592 0.056 Uiso 1 1 calc R . .
C15A C 0.5472(3) 0.10481(16) 0.4851(2) 0.0618(10) Uani 1 1 d . . .
H15C H 0.5035 0.1238 0.4381 0.074 Uiso 1 1 calc R . .
C16A C 0.6495(3) 0.08727(18) 0.4823(3) 0.0695(11) Uani 1 1 d . . .
H16C H 0.6763 0.0959 0.4341 0.083 Uiso 1 1 calc R . .
C17A C 0.7118(3) 0.0573(2) 0.5499(3) 0.0708(11) Uani 1 1 d . . .
H17C H 0.7812 0.0446 0.5478 0.085 Uiso 1 1 calc R . .
C18A C 0.6730(3) 0.04548(18) 0.6214(2) 0.0562(9) Uani 1 1 d . . .
H18B H 0.7164 0.0244 0.6672 0.067 Uiso 1 1 calc R . .
C1B C 0.2027(2) 0.16862(13) 0.49372(15) 0.0295(5) Uani 1 1 d . . .
C2B C 0.1321(2) 0.11478(13) 0.50540(16) 0.0331(6) Uani 1 1 d . . .
C3B C 0.0528(2) 0.09528(15) 0.44028(18) 0.0447(7) Uani 1 1 d . . .
H3BA H 0.0043 0.0605 0.4486 0.054 Uiso 1 1 calc R . .
C4B C 0.0442(3) 0.12625(16) 0.36371(19) 0.0508(8) Uani 1 1 d . . .
H4BA H -0.0094 0.1124 0.3199 0.061 Uiso 1 1 calc R . .
C5B C 0.1145(2) 0.17744(15) 0.35182(18) 0.0433(7) Uani 1 1 d . . .
H5BA H 0.1091 0.1975 0.2990 0.052 Uiso 1 1 calc R . .
C6B C 0.1941(2) 0.20076(13) 0.41578(17) 0.0329(6) Uani 1 1 d . . .
C7B C 0.2670(2) 0.25692(13) 0.39836(15) 0.0338(6) Uani 1 1 d . . .
C8B C 0.2290(3) 0.31178(14) 0.3438(2) 0.0472(8) Uani 1 1 d . . .
H8BA H 0.1572 0.3143 0.3207 0.057 Uiso 1 1 calc R . .
C9B C 0.2967(3) 0.36209(16) 0.3240(2) 0.0589(9) Uani 1 1 d . . .
H9BA H 0.2701 0.3989 0.2877 0.071 Uiso 1 1 calc R . .
C10B C 0.4012(3) 0.35959(16) 0.3559(2) 0.0573(9) Uani 1 1 d . . .
H10C H 0.4465 0.3939 0.3412 0.069 Uiso 1 1 calc R . .
C11B C 0.4399(3) 0.30609(15) 0.4101(2) 0.0481(8) Uani 1 1 d . . .
H11B H 0.5119 0.3040 0.4327 0.058 Uiso 1 1 calc R . .
C12B C 0.3732(2) 0.25567(14) 0.43125(16) 0.0371(6) Uani 1 1 d . . .
H12B H 0.4004 0.2198 0.4687 0.045 Uiso 1 1 calc R . .
C13B C 0.1414(2) 0.07779(13) 0.58577(16) 0.0353(6) Uani 1 1 d . . .
C14B C 0.2330(2) 0.04206(13) 0.62021(17) 0.0388(6) Uani 1 1 d . . .
H14B H 0.2898 0.0418 0.5925 0.047 Uiso 1 1 calc R . .
C15B C 0.2413(3) 0.00679(15) 0.69528(19) 0.0506(8) Uani 1 1 d . . .
H15B H 0.3036 -0.0170 0.7179 0.061 Uiso 1 1 calc R . .
C16B C 0.1595(4) 0.00656(17) 0.7363(2) 0.0621(10) Uani 1 1 d . . .
H16A H 0.1655 -0.0173 0.7870 0.075 Uiso 1 1 calc R . .
C17B C 0.0686(3) 0.04137(19) 0.7032(2) 0.0636(10) Uani 1 1 d . . .
H17A H 0.0123 0.0411 0.7314 0.076 Uiso 1 1 calc R . .
C18B C 0.0591(3) 0.07711(15) 0.62832(19) 0.0462(7) Uani 1 1 d . . .
H18A H -0.0035 0.1009 0.6065 0.055 Uiso 1 1 calc R . .
C1C C 0.3150(2) 0.34380(11) 0.62649(15) 0.0283(5) Uani 1 1 d . . .
C2C C 0.2072(2) 0.35683(12) 0.59969(15) 0.0302(5) Uani 1 1 d . . .
C3C C 0.1751(2) 0.40563(13) 0.53679(16) 0.0369(6) Uani 1 1 d . . .
H3CA H 0.1032 0.4124 0.5162 0.044 Uiso 1 1 calc R . .
C4C C 0.2476(3) 0.44413(14) 0.50440(18) 0.0428(7) Uani 1 1 d . . .
H4CA H 0.2252 0.4777 0.4628 0.051 Uiso 1 1 calc R . .
C5C C 0.3524(2) 0.43320(13) 0.53305(17) 0.0380(6) Uani 1 1 d . . .
H5CA H 0.4013 0.4608 0.5119 0.046 Uiso 1 1 calc R . .
C6C C 0.3886(2) 0.38215(12) 0.59291(16) 0.0313(5) Uani 1 1 d . . .
C7C C 0.5033(2) 0.36985(13) 0.61756(15) 0.0324(5) Uani 1 1 d . . .
C8C C 0.5712(2) 0.42703(15) 0.63337(18) 0.0423(7) Uani 1 1 d . . .
H8CA H 0.5435 0.4730 0.6306 0.051 Uiso 1 1 calc R . .
C9C C 0.6785(3) 0.41767(18) 0.6531(2) 0.0524(8) Uani 1 1 d . . .
H9CA H 0.7230 0.4570 0.6643 0.063 Uiso 1 1 calc R . .
C10C C 0.7200(3) 0.35104(19) 0.6564(2) 0.0532(8) Uani 1 1 d . . .
H10B H 0.7930 0.3447 0.6692 0.064 Uiso 1 1 calc R . .
C11C C 0.6542(2) 0.29307(17) 0.64092(19) 0.0440(7) Uani 1 1 d . . .
H11A H 0.6827 0.2474 0.6435 0.053 Uiso 1 1 calc R . .
C12C C 0.5463(2) 0.30229(13) 0.62158(17) 0.0362(6) Uani 1 1 d . . .
H12A H 0.5020 0.2628 0.6112 0.043 Uiso 1 1 calc R . .
C13C C 0.1279(2) 0.31984(13) 0.63738(17) 0.0320(6) Uani 1 1 d . . .
C14C C 0.1330(2) 0.32017(14) 0.72280(17) 0.0364(6) Uani 1 1 d . . .
H14A H 0.1895 0.3427 0.7572 0.044 Uiso 1 1 calc R . .
C15C C 0.0567(3) 0.28810(17) 0.7576(2) 0.0465(7) Uani 1 1 d . . .
H15A H 0.0616 0.2889 0.8152 0.056 Uiso 1 1 calc R . .
C16C C -0.0266(2) 0.25498(17) 0.7081(2) 0.0517(8) Uani 1 1 d . . .
H16B H -0.0788 0.2332 0.7316 0.062 Uiso 1 1 calc R . .
C17C C -0.0328(2) 0.25395(17) 0.6237(2) 0.0517(8) Uani 1 1 d . . .
H17B H -0.0899 0.2315 0.5900 0.062 Uiso 1 1 calc R . .
C18C C 0.0435(2) 0.28525(15) 0.58783(19) 0.0412(6) Uani 1 1 d . . .
H18C H 0.0386 0.2833 0.5302 0.049 Uiso 1 1 calc R . .

loop_
_atom_site_aniso_label
_atom_site_aniso_U_11
_atom_site_aniso_U_22
_atom_site_aniso_U_33
_atom_site_aniso_U_23
_atom_site_aniso_U_13
_atom_site_aniso_U_12
Bi1 0.02960(6) 0.02437(5) 0.02195(5) 0.00096(3) 0.00549(4) -0.00056(3)
O1 0.0348(10) 0.0289(9) 0.0323(10) 0.0055(7) 0.0105(8) 0.0047(7)
O2 0.0331(10) 0.0261(8) 0.0269(9) 0.0022(7) 0.0022(7) -0.0010(7)
O3 0.0322(10) 0.0410(10) 0.0220(9) 0.0013(7) 0.0051(7) -0.0069(7)
C1A 0.0270(12) 0.0269(11) 0.0323(14) 0.0027(10) 0.0015(10) -0.0012(9)
C2A 0.0295(13) 0.0321(12) 0.0403(15) -0.0022(11) 0.0027(11) 0.0019(10)
C3A 0.0350(15) 0.0351(14) 0.0537(19) -0.0033(13) 0.0000(13) 0.0066(11)
C4A 0.0427(17) 0.0315(13) 0.0545(19) 0.0085(13) -0.0063(14) 0.0045(12)
C5A 0.0406(16) 0.0382(14) 0.0360(15) 0.0102(12) -0.0029(12) -0.0012(12)
C6A 0.0306(13) 0.0318(12) 0.0328(14) 0.0022(11) 0.0002(11) -0.0010(11)
C7A 0.0379(15) 0.0391(14) 0.0239(13) 0.0039(11) -0.0003(11) 0.0014(11)
C8A 0.0445(17) 0.0476(16) 0.0353(16) 0.0082(12) 0.0087(13) 0.0011(13)
C9A 0.0468(19) 0.071(2) 0.0402(18) 0.0083(15) 0.0166(14) 0.0051(16)
C10A 0.0514(19) 0.0632(19) 0.0353(17) -0.0071(15) 0.0091(14) 0.0129(16)
C11A 0.0542(19) 0.0449(15) 0.0311(15) -0.0041(12) 0.0019(13) 0.0046(14)
C12A 0.0426(16) 0.0431(15) 0.0277(14) 0.0000(11) 0.0031(12) -0.0009(12)
C13A 0.0376(15) 0.0351(13) 0.0473(17) -0.0103(12) 0.0143(13) -0.0001(11)
C14A 0.0580(19) 0.0385(15) 0.0499(18) 0.0056(13) 0.0253(15) 0.0138(14)
C15A 0.094(3) 0.0455(17) 0.056(2) 0.0077(15) 0.040(2) 0.0235(18)
C16A 0.096(3) 0.055(2) 0.074(3) -0.0058(19) 0.059(2) 0.008(2)
C17A 0.054(2) 0.086(3) 0.082(3) -0.031(2) 0.038(2) 0.001(2)
C18A 0.0430(18) 0.066(2) 0.060(2) -0.0211(17) 0.0122(16) 0.0072(16)
C1B 0.0331(14) 0.0303(12) 0.0245(13) -0.0036(10) 0.0042(10) 0.0032(10)
C2B 0.0383(15) 0.0298(12) 0.0307(14) -0.0032(10) 0.0052(11) -0.0009(11)
C3B 0.0473(17) 0.0420(15) 0.0417(17) -0.0050(12) 0.0009(13) -0.0098(13)
C4B 0.0508(19) 0.0568(18) 0.0374(17) -0.0079(14) -0.0103(14) -0.0084(15)
C5B 0.0529(19) 0.0493(16) 0.0241(14) 0.0011(12) -0.0015(13) 0.0023(14)
C6B 0.0378(15) 0.0343(13) 0.0272(13) 0.0003(10) 0.0075(11) 0.0051(11)
C7B 0.0473(16) 0.0340(13) 0.0219(13) -0.0001(10) 0.0112(11) 0.0060(11)
C8B 0.065(2) 0.0447(16) 0.0330(16) 0.0087(12) 0.0130(14) 0.0143(14)
C9B 0.100(3) 0.0382(16) 0.0434(19) 0.0138(14) 0.0256(19) 0.0100(18)
C10B 0.095(3) 0.0421(16) 0.0451(19) -0.0046(14) 0.0382(19) -0.0181(18)
C11B 0.057(2) 0.0519(18) 0.0419(18) -0.0050(13) 0.0269(16) -0.0097(14)
C12B 0.0471(17) 0.0370(13) 0.0298(14) 0.0016(11) 0.0136(12) 0.0018(12)
C13B 0.0473(16) 0.0272(12) 0.0322(14) -0.0041(10) 0.0092(12) -0.0088(11)
C14B 0.0503(17) 0.0269(12) 0.0392(16) 0.0000(11) 0.0087(13) -0.0067(12)
C15B 0.074(2) 0.0318(14) 0.0417(18) 0.0027(12) 0.0007(16) -0.0113(14)
C16B 0.103(3) 0.0461(18) 0.0373(18) 0.0050(14) 0.0135(19) -0.0241(19)
C17B 0.092(3) 0.061(2) 0.047(2) -0.0102(17) 0.038(2) -0.029(2)
C18B 0.0519(18) 0.0426(15) 0.0475(18) -0.0061(14) 0.0179(14) -0.0116(14)
C1C 0.0391(14) 0.0219(11) 0.0231(12) -0.0026(9) 0.0043(10) 0.0027(10)
C2C 0.0378(14) 0.0290(11) 0.0243(12) -0.0010(10) 0.0070(11) 0.0055(10)
C3C 0.0431(16) 0.0375(14) 0.0302(14) 0.0043(11) 0.0074(12) 0.0142(12)
C4C 0.063(2) 0.0364(14) 0.0318(15) 0.0099(11) 0.0153(14) 0.0169(13)
C5C 0.0553(18) 0.0296(13) 0.0337(15) 0.0014(11) 0.0197(13) 0.0000(12)
C6C 0.0423(15) 0.0238(11) 0.0295(13) -0.0034(10) 0.0112(11) 0.0025(10)
C7C 0.0398(15) 0.0328(12) 0.0261(13) -0.0016(10) 0.0103(11) -0.0031(11)
C8C 0.0502(18) 0.0397(14) 0.0397(16) -0.0021(12) 0.0150(13) -0.0089(13)
C9C 0.0475(18) 0.062(2) 0.0489(19) -0.0022(16) 0.0126(15) -0.0221(16)
C10C 0.0356(17) 0.075(2) 0.050(2) 0.0076(17) 0.0099(14) -0.0067(16)
C11C 0.0409(17) 0.0560(17) 0.0371(16) 0.0064(13) 0.0125(13) 0.0108(14)
C12C 0.0407(16) 0.0392(14) 0.0298(14) -0.0010(11) 0.0096(12) -0.0029(11)
C13C 0.0301(14) 0.0334(12) 0.0322(14) 0.0028(10) 0.0054(11) 0.0091(10)
C14C 0.0370(15) 0.0395(14) 0.0333(15) 0.0003(11) 0.0078(12) 0.0068(11)
C15C 0.0503(19) 0.0534(17) 0.0381(17) 0.0136(14) 0.0141(14) 0.0105(15)
C16C 0.0393(17) 0.0581(19) 0.059(2) 0.0225(16) 0.0119(15) 0.0031(14)
C17C 0.0410(17) 0.0557(18) 0.053(2) 0.0099(15) -0.0036(15) -0.0087(14)
C18C 0.0371(16) 0.0469(15) 0.0364(16) 0.0055(13) -0.0004(12) 0.0043(13)

loop_
_atom_type_symbol
_atom_type_description
_atom_type_scat_dispersion_real
_atom_type_scat_dispersion_imag
_atom_type_scat_source
C C 0.0033 0.0016 'International Tables Vol C Tables 4.2.6.8 and 6.1.1.4'
H H 0.0000 0.0000 'International Tables Vol C Tables 4.2.6.8 and 6.1.1.4'
O O 0.0106 0.0060 'International Tables Vol C Tables 4.2.6.8 and 6.1.1.4'
Bi Bi -4.1077 10.2566 'International Tables Vol C Tables 4.2.6.8 and 6.1.1.4'

loop_
_geom_angle_atom_site_label_1
_geom_angle_atom_site_label_2
_geom_angle_atom_site_label_3
_geom_angle
_geom_angle_site_symmetry_1
_geom_angle_site_symmetry_3
_geom_angle_publ_flag
O2 Bi1 O3 88.16(6) . . ?
O2 Bi1 O1 84.26(7) . . ?
O3 Bi1 O1 86.65(7) . . ?
C1A O1 Bi1 122.69(15) . . ?
C1C O2 Bi1 122.10(15) . . ?
C1B O3 Bi1 129.72(16) . . ?
O1 C1A C6A 121.0(2) . . ?
O1 C1A C2A 118.8(2) . . ?
C6A C1A C2A 120.2(2) . . ?
C3A C2A C1A 117.9(3) . . ?
C3A C2A C13A 118.7(2) . . ?
C1A C2A C13A 123.4(2) . . ?
C4A C3A C2A 122.1(3) . . ?
C5A C4A C3A 119.3(3) . . ?
C4A C5A C6A 121.4(3) . . ?
C5A C6A C1A 118.9(2) . . ?
C5A C6A C7A 118.9(2) . . ?
C1A C6A C7A 122.2(2) . . ?
C12A C7A C8A 117.4(3) . . ?
C12A C7A C6A 122.5(3) . . ?
C8A C7A C6A 120.1(2) . . ?
C9A C8A C7A 121.1(3) . . ?
C10A C9A C8A 120.8(3) . . ?
C9A C10A C11A 119.3(3) . . ?
C10A C11A C12A 120.8(3) . . ?
C11A C12A C7A 120.6(3) . . ?
C14A C13A C18A 117.6(3) . . ?
C14A C13A C2A 123.4(3) . . ?
C18A C13A C2A 118.9(3) . . ?
C13A C14A C15A 121.0(3) . . ?
C16A C15A C14A 120.1(4) . . ?
C17A C16A C15A 119.8(3) . . ?
C16A C17A C18A 120.2(3) . . ?
C17A C18A C13A 121.2(4) . . ?
O3 C1B C6B 118.5(2) . . ?
O3 C1B C2B 121.6(2) . . ?
C6B C1B C2B 119.9(2) . . ?
C3B C2B C1B 119.6(3) . . ?
C3B C2B C13B 119.1(2) . . ?
C1B C2B C13B 121.3(2) . . ?
C4B C3B C2B 120.8(3) . . ?
C5B C4B C3B 119.6(3) . . ?
C4B C5B C6B 122.1(3) . . ?
C5B C6B C1B 118.0(3) . . ?
C5B C6B C7B 119.1(2) . . ?
C1B C6B C7B 122.9(2) . . ?
C12B C7B C8B 117.8(3) . . ?
C12B C7B C6B 122.4(2) . . ?
C8B C7B C6B 119.7(3) . . ?
C9B C8B C7B 120.2(3) . . ?
C10B C9B C8B 121.3(3) . . ?
C9B C10B C11B 119.2(3) . . ?
C12B C11B C10B 120.3(3) . . ?
C11B C12B C7B 121.2(3) . . ?
C18B C13B C14B 118.1(3) . . ?
C18B C13B C2B 121.1(3) . . ?
C14B C13B C2B 120.7(2) . . ?
C15B C14B C13B 120.7(3) . . ?
C16B C15B C14B 120.5(3) . . ?
C15B C16B C17B 119.6(3) . . ?
C16B C17B C18B 120.7(3) . . ?
C13B C18B C17B 120.4(3) . . ?
O2 C1C C6C 118.9(2) . . ?
O2 C1C C2C 121.1(2) . . ?
C6C C1C C2C 120.0(2) . . ?
C3C C2C C1C 119.2(2) . . ?
C3C C2C C13C 119.6(2) . . ?
C1C C2C C13C 121.1(2) . . ?
C4C C3C C2C 120.7(3) . . ?
C5C C4C C3C 119.7(2) . . ?
C4C C5C C6C 121.7(3) . . ?
C5C C6C C1C 118.4(2) . . ?
C5C C6C C7C 119.1(2) . . ?
C1C C6C C7C 122.5(2) . . ?
C8C C7C C12C 118.3(3) . . ?
C8C C7C C6C 119.7(2) . . ?
C12C C7C C6C 121.9(2) . . ?
C9C C8C C7C 121.3(3) . . ?
C10C C9C C8C 120.0(3) . . ?
C9C C10C C11C 119.9(3) . . ?
C10C C11C C12C 120.2(3) . . ?
C11C C12C C7C 120.3(3) . . ?
C18C C13C C14C 118.1(3) . . ?
C18C C13C C2C 120.6(3) . . ?
C14C C13C C2C 121.3(2) . . ?
C15C C14C C13C 121.3(3) . . ?
C16C C15C C14C 120.1(3) . . ?
C15C C16C C17C 119.5(3) . . ?
C16C C17C C18C 121.2(3) . . ?
C17C C18C C13C 119.9(3) . . ?

loop_
_geom_bond_atom_site_label_1
_geom_bond_atom_site_label_2
_geom_bond_distance
_geom_bond_site_symmetry_2
_geom_bond_publ_flag
Bi1 O2 2.0941(16) . ?
Bi1 O3 2.1046(18) . ?
Bi1 O1 2.1161(17) . ?
O1 C1A 1.357(3) . ?
O2 C1C 1.365(3) . ?
O3 C1B 1.357(3) . ?
C1A C6A 1.410(4) . ?
C1A C2A 1.415(4) . ?
C2A C3A 1.398(4) . ?
C2A C13A 1.489(4) . ?
C3A C4A 1.376(4) . ?
C4A C5A 1.379(4) . ?
C5A C6A 1.394(3) . ?
C6A C7A 1.487(4) . ?
C7A C12A 1.402(4) . ?
C7A C8A 1.397(4) . ?
C8A C9A 1.373(4) . ?
C9A C10A 1.372(5) . ?
C10A C11A 1.374(4) . ?
C11A C12A 1.380(4) . ?
C13A C14A 1.389(4) . ?
C13A C18A 1.396(4) . ?
C14A C15A 1.392(4) . ?
C15A C16A 1.381(5) . ?
C16A C17A 1.369(6) . ?
C17A C18A 1.387(5) . ?
C1B C6B 1.407(4) . ?
C1B C2B 1.411(4) . ?
C2B C3B 1.388(4) . ?
C2B C13B 1.483(4) . ?
C3B C4B 1.377(4) . ?
C4B C5B 1.373(4) . ?
C5B C6B 1.400(4) . ?
C6B C7B 1.489(4) . ?
C7B C12B 1.384(4) . ?
C7B C8B 1.401(4) . ?
C8B C9B 1.379(5) . ?
C9B C10B 1.360(5) . ?
C10B C11B 1.381(5) . ?
C11B C12B 1.379(4) . ?
C13B C18B 1.388(4) . ?
C13B C14B 1.392(4) . ?
C14B C15B 1.392(4) . ?
C15B C16B 1.365(5) . ?
C16B C17B 1.372(5) . ?
C17B C18B 1.393(5) . ?
C1C C6C 1.399(3) . ?
C1C C2C 1.408(4) . ?
C2C C3C 1.393(3) . ?
C2C C13C 1.479(4) . ?
C3C C4C 1.379(4) . ?
C4C C5C 1.370(4) . ?
C5C C6C 1.398(4) . ?
C6C C7C 1.487(4) . ?
C7C C8C 1.390(4) . ?
C7C C12C 1.394(3) . ?
C8C C9C 1.383(4) . ?
C9C C10C 1.371(5) . ?
C10C C11C 1.386(4) . ?
C11C C12C 1.389(4) . ?
C13C C18C 1.399(4) . ?
C13C C14C 1.397(4) . ?
C14C C15C 1.379(4) . ?
C15C C16C 1.376(5) . ?
C16C C17C 1.377(4) . ?
C17C C18C 1.383(4) . ?

loop_
_cod_related_entry_id
_cod_related_entry_database
_cod_related_entry_code
1 ChemSpider 30660757
